data_4336144
loop_
_publ_author_name
'Grzegorz Wesela-Bauman'
'Paulina Cie\'cwierz'
'Krzysztof Durka'
'Sergiusz Luli\'nski'
'Janusz Serwatowski'
'Krzysztof Wo\'zniak'

_publ_contact_author_address
; 
 Crystallochemistry Laboratory 
 Department of Chemistry 
 University of Warsaw 
 Pasteura 1, 02-093 Warszawa, Poland 
 Laboratory of Fine Technologies 
 Department of Chemistry 
 Warsaw University of Technology 
 ul. Noakowskiego 3, 00-664 Warszawa, Poland 
;
_publ_contact_author_email grzegorz.wesela@chem.uw.edu.pl
_publ_contact_author_name 'Grzegorz Wesela-Bauman'
_publ_section_title
;
 Heteroleptic (2-Fluoro-3-pyridyl)arylborinic 8-Oxyquinolinates for the
 Potential Application in Organic Light-Emitting Devices
;
_journal_name_full 'Inorganic Chemistry'
_journal_page_first 10846
_journal_page_last 10859
_journal_paper_doi 10.1021/ic400729t
_journal_volume 52
_journal_year 2013
_chemical_formula_sum 'C18 H12 B F N2 O S'
_chemical_formula_weight 334.17
_space_group_IT_number 14
_symmetry_cell_setting monoclinic
_symmetry_space_group_name_Hall '-P 2ybc'
_symmetry_space_group_name_H-M 'P 1 21/c 1'
_atom_sites_solution_hydrogens geom
_atom_sites_solution_primary direct
_atom_sites_solution_secondary difmap
_audit_creation_method SHELXL-97
_cell_angle_alpha 90.00
_cell_angle_beta 109.901(4)
_cell_angle_gamma 90.00
_cell_formula_units_Z 4
_cell_length_a 9.5208(3)
_cell_length_b 14.3566(4)
_cell_length_c 12.1658(4)
_cell_measurement_reflns_used 15184
_cell_measurement_temperature 100(2)
_cell_measurement_theta_max 26.6590
_cell_measurement_theta_min 2.7517
_cell_volume 1563.59(9)
_computing_cell_refinement
;
CrysAlisPro, Agilent Technologies,
Version 1.171.35.7 (release 14-02-2011 CrysAlis171 .NET)
(compiled Feb 15 2011,09:34:54)
;
_computing_data_collection
;
CrysAlisPro, Agilent Technologies,
Version 1.171.35.7 (release 14-02-2011 CrysAlis171 .NET)
(compiled Feb 15 2011,09:34:54)
;
_computing_data_reduction
;
CrysAlisPro, Agilent Technologies,
Version 1.171.35.7 (release 14-02-2011 CrysAlis171 .NET)
(compiled Feb 15 2011,09:34:54)
;
_computing_structure_refinement 'SHELXL-97 (Sheldrick, 1997)'
_computing_structure_solution 'SHELXS-97 (Sheldrick, 1990)'
_diffrn_ambient_temperature 100(2)
_diffrn_measured_fraction_theta_full 0.996
_diffrn_measured_fraction_theta_max 0.996
_diffrn_radiation_monochromator graphite
_diffrn_radiation_source 'fine-focus sealed tube'
_diffrn_radiation_type MoK\a
_diffrn_radiation_wavelength 0.71073
_diffrn_reflns_av_R_equivalents 0.0509
_diffrn_reflns_av_sigmaI/netI 0.0226
_diffrn_reflns_limit_h_max 11
_diffrn_reflns_limit_h_min -11
_diffrn_reflns_limit_k_max 17
_diffrn_reflns_limit_k_min -17
_diffrn_reflns_limit_l_max 14
_diffrn_reflns_limit_l_min -14
_diffrn_reflns_number 54028
_diffrn_reflns_theta_full 26.02
_diffrn_reflns_theta_max 26.02
_diffrn_reflns_theta_min 2.76
_exptl_absorpt_coefficient_mu 0.224
_exptl_absorpt_correction_T_max 0.9779
_exptl_absorpt_correction_T_min 0.9523
_exptl_absorpt_correction_type multi-scan
_exptl_absorpt_process_details
;
CrysAlisPro, Agilent Technologies,
Version 1.171.35.7 (release 14-02-2011 CrysAlis171 .NET)
(compiled Feb 15 2011,09:34:54)
empirical absorption correction using spherical harmonics,
 implemented in SCALE3 ABSPACK scaling algorithm.
;
_exptl_crystal_colour green
_exptl_crystal_density_diffrn 1.420
_exptl_crystal_description unspecified
_exptl_crystal_F_000 688
_exptl_crystal_size_max 0.22
_exptl_crystal_size_mid 0.18
_exptl_crystal_size_min 0.10
_refine_diff_density_max 1.439
_refine_diff_density_min -0.786
_refine_diff_density_rms 0.088
_refine_ls_extinction_method none
_refine_ls_goodness_of_fit_ref 1.102
_refine_ls_hydrogen_treatment constr
_refine_ls_matrix_type full
_refine_ls_number_parameters 224
_refine_ls_number_reflns 3074
_refine_ls_number_restraints 11
_refine_ls_restrained_S_all 1.263
_refine_ls_R_factor_all 0.0924
_refine_ls_R_factor_gt 0.0774
_refine_ls_shift/su_max 0.000
_refine_ls_shift/su_mean 0.000
_refine_ls_structure_factor_coef Fsqd
_refine_ls_weighting_details 'calc w=1/[\s^2^(Fo^2^)+(0.0693P)^2^+5.9385P] where P=(Fo^2^+2Fc^2^)/3'
_refine_ls_weighting_scheme calc
_refine_ls_wR_factor_gt 0.1905
_refine_ls_wR_factor_ref 0.1997
_reflns_number_gt 2608
_reflns_number_total 3074
_reflns_threshold_expression >2sigma(I)
_cod_data_source_file ic400729t_si_004.cif
_cod_data_source_block gwbpc5
_cod_original_cell_volume 1563.59(8)
_cod_original_sg_symbol_H-M 'P 21/c'
_cod_database_code 4336144

loop_
_symmetry_equiv_pos_as_xyz
'x, y, z'
'-x, y+1/2, -z+1/2'
'-x, -y, -z'
'x, -y-1/2, z-1/2'

loop_
_atom_site_label
_atom_site_type_symbol
_atom_site_fract_x
_atom_site_fract_y
_atom_site_fract_z
_atom_site_U_iso_or_equiv
_atom_site_adp_type
_atom_site_occupancy
_atom_site_symmetry_multiplicity
_atom_site_calc_flag
_atom_site_refinement_flags
_atom_site_disorder_assembly
_atom_site_disorder_group
C9 C 0.3188(5) 0.0851(3) 0.0872(4) 0.0219(9) Uani 1 1 d . A .
C8 C 0.3339(5) 0.1136(3) 0.2011(4) 0.0211(9) Uani 1 1 d . A .
C7 C 0.2631(5) 0.0624(3) 0.2624(4) 0.0261(10) Uani 1 1 d . . .
H7 H 0.2683 0.0802 0.3389 0.031 Uiso 1 1 calc R . .
C6 C 0.1820(5) -0.0179(3) 0.2077(4) 0.0306(10) Uani 1 1 d . . .
H6 H 0.1332 -0.0537 0.2497 0.037 Uiso 1 1 calc R . .
C2 C 0.3058(6) 0.0541(4) -0.1342(4) 0.0358(12) Uani 1 1 d . . .
H2 H 0.3026 0.0441 -0.2122 0.043 Uiso 1 1 calc R . .
C1 C 0.3810(6) 0.1324(3) -0.0726(4) 0.0310(11) Uani 1 1 d . A .
H1 H 0.4276 0.1750 -0.1092 0.037 Uiso 1 1 calc R . .
C4 C 0.2391(5) 0.0064(3) 0.0314(4) 0.0246(9) Uani 1 1 d . . .
C3 C 0.2368(6) -0.0082(3) -0.0838(4) 0.0321(11) Uani 1 1 d . . .
H3 H 0.1875 -0.0611 -0.1265 0.039 Uiso 1 1 calc R . .
C5 C 0.1704(5) -0.0466(3) 0.0972(4) 0.0294(10) Uani 1 1 d . . .
H5 H 0.1166 -0.1016 0.0652 0.035 Uiso 1 1 calc R . .
C15 C 0.3690(5) 0.3262(3) 0.0883(3) 0.0210(9) Uani 1 1 d . . .
C14 C 0.2094(5) 0.3361(3) 0.0437(4) 0.0268(10) Uani 1 1 d . . .
C16 C 0.4399(5) 0.4127(3) 0.1040(4) 0.0215(9) Uani 1 1 d . . .
H16 H 0.5458 0.4161 0.1333 0.026 Uiso 1 1 calc R . .
C17 C 0.3556(5) 0.4942(3) 0.0767(4) 0.0237(9) Uani 1 1 d . . .
H17 H 0.4031 0.5533 0.0880 0.028 Uiso 1 1 calc R . .
C18 C 0.2031(5) 0.4873(3) 0.0335(4) 0.0257(10) Uani 1 1 d . . .
H18 H 0.1455 0.5429 0.0154 0.031 Uiso 1 1 calc R . .
C10 C 0.6280(3) 0.2340(3) 0.1593(2) 0.0237(8) Uani 1 1 d D . .
N1 N 0.3870(4) 0.1468(2) 0.0366(3) 0.0230(8) Uani 1 1 d . . .
N2 N 0.1318(5) 0.4046(3) 0.0156(4) 0.0347(10) Uani 1 1 d . . .
O1 O 0.4180(3) 0.1914(2) 0.2336(2) 0.0229(7) Uani 1 1 d . . .
B1 B 0.4564(6) 0.2292(3) 0.1307(4) 0.0220(10) Uani 1 1 d . A .
F1 F 0.1356(3) 0.2508(2) 0.0237(3) 0.0392(7) Uani 1 1 d . . .
S1A S 0.76496(16) 0.2029(2) 0.28680(14) 0.0309(4) Uani 0.848(4) 1 d PD A 1
C11A C 0.7061(5) 0.2619(5) 0.0767(5) 0.0237(8) Uani 0.848(4) 1 d PD A 1
H11A H 0.6547 0.2784 -0.0025 0.028 Uiso 0.848(4) 1 calc PR A 1
C12A C 0.8578(6) 0.2615(4) 0.1255(4) 0.0297(13) Uani 0.848(4) 1 d PD A 1
H12A H 0.9215 0.2813 0.0845 0.036 Uiso 0.848(4) 1 calc PR A 1
C13A C 0.9132(3) 0.2288(4) 0.2429(4) 0.0311(14) Uani 0.848(4) 1 d PD A 1
H13A H 1.0156 0.2224 0.2892 0.037 Uiso 0.848(4) 1 calc PR A 1
S1B S 0.7204(11) 0.2746(9) 0.0706(8) 0.0309(4) Uani 0.152(4) 1 d PD A 2
C13B C 0.891(2) 0.249(3) 0.172(2) 0.0311(14) Uani 0.152(4) 1 d PD A 2
H13B H 0.9842 0.2584 0.1599 0.037 Uiso 0.152(4) 1 calc PR A 2
C12B C 0.876(3) 0.212(2) 0.275(3) 0.0297(13) Uani 0.152(4) 1 d PD A 2
H12B H 0.9596 0.1928 0.3397 0.036 Uiso 0.152(4) 1 calc PR A 2
C11B C 0.732(2) 0.206(5) 0.278(2) 0.0237(8) Uani 0.152(4) 1 d PD A 2
H11B H 0.7037 0.1870 0.3422 0.028 Uiso 0.152(4) 1 calc PR A 2

loop_
_atom_site_aniso_label
_atom_site_aniso_U_11
_atom_site_aniso_U_22
_atom_site_aniso_U_33
_atom_site_aniso_U_23
_atom_site_aniso_U_13
_atom_site_aniso_U_12
C9 0.028(2) 0.0144(19) 0.027(2) 0.0014(17) 0.0137(18) -0.0003(17)
C8 0.025(2) 0.0166(19) 0.024(2) 0.0024(16) 0.0118(17) 0.0008(17)
C7 0.028(2) 0.026(2) 0.026(2) 0.0063(18) 0.0118(18) 0.0010(18)
C6 0.030(2) 0.030(2) 0.034(2) 0.012(2) 0.012(2) -0.0016(19)
C2 0.050(3) 0.032(3) 0.030(2) -0.009(2) 0.019(2) -0.004(2)
C1 0.047(3) 0.027(2) 0.028(2) -0.0027(19) 0.023(2) -0.002(2)
C4 0.030(2) 0.016(2) 0.028(2) -0.0014(17) 0.0102(18) 0.0008(17)
C3 0.038(3) 0.024(2) 0.034(3) -0.0063(19) 0.013(2) -0.002(2)
C5 0.030(2) 0.021(2) 0.035(3) 0.0064(19) 0.009(2) -0.0033(18)
C15 0.026(2) 0.023(2) 0.018(2) 0.0011(16) 0.0126(17) 0.0016(17)
C14 0.031(2) 0.029(2) 0.019(2) 0.0044(18) 0.0069(18) -0.018(2)
C16 0.024(2) 0.023(2) 0.020(2) -0.0005(17) 0.0105(17) 0.0011(17)
C17 0.033(2) 0.018(2) 0.022(2) -0.0009(16) 0.0129(18) -0.0001(17)
C18 0.033(2) 0.021(2) 0.026(2) -0.0006(17) 0.0133(19) 0.0075(18)
C10 0.0339(19) 0.0113(16) 0.0307(19) 0.0062(13) 0.0173(15) 0.0027(13)
N1 0.031(2) 0.0209(18) 0.0211(18) -0.0005(14) 0.0145(15) -0.0016(15)
N2 0.031(2) 0.042(3) 0.036(2) -0.0084(19) 0.0176(18) -0.0028(19)
O1 0.0352(17) 0.0185(15) 0.0201(15) -0.0005(11) 0.0160(13) -0.0028(12)
B1 0.035(3) 0.017(2) 0.017(2) 0.0014(18) 0.013(2) -0.002(2)
F1 0.0301(15) 0.0309(15) 0.0589(19) 0.0013(14) 0.0182(14) -0.0027(12)
S1A 0.0349(9) 0.0301(8) 0.0297(8) 0.0000(6) 0.0136(6) 0.0005(10)
C11A 0.0339(19) 0.0113(16) 0.0307(19) 0.0062(13) 0.0173(15) 0.0027(13)
C12A 0.042(3) 0.019(3) 0.043(3) -0.003(3) 0.034(3) -0.004(3)
C13A 0.020(3) 0.024(3) 0.042(4) -0.006(3) 0.002(3) 0.002(2)
S1B 0.0349(9) 0.0301(8) 0.0297(8) 0.0000(6) 0.0136(6) 0.0005(10)
C13B 0.020(3) 0.024(3) 0.042(4) -0.006(3) 0.002(3) 0.002(2)
C12B 0.042(3) 0.019(3) 0.043(3) -0.003(3) 0.034(3) -0.004(3)
C11B 0.0339(19) 0.0113(16) 0.0307(19) 0.0062(13) 0.0173(15) 0.0027(13)

loop_
_atom_type_symbol
_atom_type_description
_atom_type_scat_dispersion_real
_atom_type_scat_dispersion_imag
_atom_type_scat_source
C C 0.0033 0.0016 'International Tables Vol C Tables 4.2.6.8 and 6.1.1.4'
H H 0.0000 0.0000 'International Tables Vol C Tables 4.2.6.8 and 6.1.1.4'
O O 0.0106 0.0060 'International Tables Vol C Tables 4.2.6.8 and 6.1.1.4'
S S 0.1246 0.1234 'International Tables Vol C Tables 4.2.6.8 and 6.1.1.4'
N N 0.0061 0.0033 'International Tables Vol C Tables 4.2.6.8 and 6.1.1.4'
B B 0.0013 0.0007 'International Tables Vol C Tables 4.2.6.8 and 6.1.1.4'
F F 0.0171 0.0103 'International Tables Vol C Tables 4.2.6.8 and 6.1.1.4'

loop_
_geom_angle_atom_site_label_1
_geom_angle_atom_site_label_2
_geom_angle_atom_site_label_3
_geom_angle
N1 C9 C4 124.6(4)
N1 C9 C8 110.6(4)
C4 C9 C8 124.7(4)
O1 C8 C7 129.2(4)
O1 C8 C9 112.4(3)
C7 C8 C9 118.4(4)
C8 C7 C6 117.9(4)
C5 C6 C7 123.5(4)
C3 C2 C1 121.2(4)
N1 C1 C2 120.0(4)
C9 C4 C3 115.1(4)
C9 C4 C5 116.0(4)
C3 C4 C5 129.0(4)
C2 C3 C4 120.0(4)
C6 C5 C4 119.6(4)
C16 C15 C14 111.4(4)
C16 C15 B1 123.5(4)
C14 C15 B1 124.8(4)
N2 C14 F1 116.3(4)
N2 C14 C15 130.9(4)
F1 C14 C15 112.7(4)
C17 C16 C15 120.1(4)
C18 C17 C16 118.8(4)
N2 C18 C17 122.3(4)
C11A C10 C11B 113.8(9)
C11A C10 B1 126.0(3)
C11B C10 B1 120.2(9)
C11A C10 S1B 4.7(7)
C11B C10 S1B 112.7(10)
B1 C10 S1B 127.0(4)
C11A C10 S1A 106.2(3)
C11B C10 S1A 7.6(9)
B1 C10 S1A 127.7(3)
S1B C10 S1A 105.3(4)
C1 N1 C9 119.1(4)
C1 N1 B1 133.5(4)
C9 N1 B1 107.3(3)
C14 N2 C18 116.5(4)
C8 O1 B1 109.8(3)
O1 B1 C10 111.2(3)
O1 B1 C15 109.2(3)
C10 B1 C15 115.0(4)
O1 B1 N1 99.6(3)
C10 B1 N1 109.6(3)
C15 B1 N1 111.2(3)
C10 S1A C13A 96.64(19)
C12A C11A C10 113.7(4)
C11A C12A C13A 114.5(4)
C12A C13A S1A 108.8(3)
C10 S1B C13B 92.5(12)
C12B C13B S1B 111(2)
C11B C12B C13B 117(2)
C12B C11B C10 107.3(17)

loop_
_geom_bond_atom_site_label_1
_geom_bond_atom_site_label_2
_geom_bond_distance
C9 N1 1.363(5)
C9 C4 1.400(6)
C9 C8 1.404(6)
C8 O1 1.353(5)
C8 C7 1.376(6)
C7 C6 1.421(7)
C6 C5 1.373(7)
C2 C3 1.371(7)
C2 C1 1.405(7)
C1 N1 1.327(6)
C4 C3 1.411(6)
C4 C5 1.415(6)
C15 C16 1.395(6)
C15 C14 1.436(6)
C15 B1 1.615(6)
C14 N2 1.207(6)
C14 F1 1.392(5)
C16 C17 1.392(6)
C17 C18 1.370(6)
C18 N2 1.349(6)
C10 C11A 1.4949(12)
C10 C11B 1.4969(12)
C10 B1 1.551(6)
C10 S1B 1.7106(12)
C10 S1A 1.7111(12)
N1 B1 1.622(6)
O1 B1 1.520(5)
S1A C13A 1.7117(12)
C11A C12A 1.3624(12)
C12A C13A 1.4233(12)
S1B C13B 1.7120(12)
C13B C12B 1.4240(12)
C12B C11B 1.3840(8)
